data_7128502
loop_
_publ_author_name
'Li, Peng-Fei'
'Hu, Chun-Li'
'Gong, Ya-Ping'
'Kong, Fang'
'Mao, Jiang-Gao'

_publ_section_title
;
 Hg<sub>3</sub>(Te<sub>3</sub>O<sub>8</sub>)(SO<sub>4</sub>): a new
 sulfate tellurite with a novel structure and large birefringence explored
 from d<sup>10</sup> metal compounds.
;
_journal_issue 57
_journal_name_full 'Chemical communications (Cambridge, England)'
_journal_page_first 7039
_journal_page_last 7042
_journal_paper_doi 10.1039/d1cc02494a
_journal_volume 57
_journal_year 2021
_chemical_formula_sum 'H2 O23 S2 Te6 Zn4'
_chemical_formula_weight 1461.22
_space_group_crystal_system monoclinic
_space_group_IT_number 15
_space_group_name_Hall '-C 2yc'
_space_group_name_H-M_alt 'C 1 2/c 1'
_symmetry_space_group_name_H-M 'C 1 2/c 1'
_atom_sites_solution_hydrogens geom
_atom_sites_solution_primary direct
_atom_sites_solution_secondary difmap
_audit_creation_method SHELXL-97
_audit_update_record
;
2021-05-11 deposited with the CCDC.	2021-06-16 downloaded from the CCDC.
;
_cell_angle_alpha 90.00
_cell_angle_beta 99.598(7)
_cell_angle_gamma 90.00
_cell_formula_units_Z 4
_cell_length_a 22.8452(16)
_cell_length_b 5.4594(3)
_cell_length_c 15.6547(13)
_cell_measurement_reflns_used 4067
_cell_measurement_temperature 290.55(10)
_cell_measurement_theta_max 29.9260
_cell_measurement_theta_min 4.7660
_cell_volume 1925.1(2)
_computing_structure_refinement 'SHELXL-97 (Sheldrick, 2008)'
_computing_structure_solution 'SHELXS-97 (Sheldrick, 2008)'
_diffrn_ambient_temperature 290.55(10)
_diffrn_measured_fraction_theta_full 0.999
_diffrn_measured_fraction_theta_max 0.999
_diffrn_measurement_device_type 'SuperNova, Dual, Cu at home/near, Atlas'
_diffrn_radiation_monochromator graphite
_diffrn_radiation_source 'fine-focus sealed tube'
_diffrn_radiation_type MoK\a
_diffrn_radiation_wavelength 0.71073
_diffrn_reflns_av_R_equivalents 0.0552
_diffrn_reflns_av_sigmaI/netI 0.0442
_diffrn_reflns_limit_h_max 26
_diffrn_reflns_limit_h_min -24
_diffrn_reflns_limit_k_max 5
_diffrn_reflns_limit_k_min -6
_diffrn_reflns_limit_l_max 17
_diffrn_reflns_limit_l_min -18
_diffrn_reflns_number 6353
_diffrn_reflns_theta_full 24.49
_diffrn_reflns_theta_max 24.49
_diffrn_reflns_theta_min 2.64
_exptl_absorpt_coefficient_mu 14.173
_exptl_absorpt_correction_T_max 1.00000
_exptl_absorpt_correction_T_min 0.73993
_exptl_absorpt_correction_type multi-scan
_exptl_crystal_colour white
_exptl_crystal_density_diffrn 5.042
_exptl_crystal_density_method 'not measured'
_exptl_crystal_description block
_exptl_crystal_F_000 2600
_exptl_crystal_size_max 0.14
_exptl_crystal_size_mid 0.13
_exptl_crystal_size_min 0.10
_refine_diff_density_max 1.186
_refine_diff_density_min -1.746
_refine_diff_density_rms 0.314
_refine_ls_extinction_method none
_refine_ls_goodness_of_fit_ref 1.093
_refine_ls_hydrogen_treatment mixed
_refine_ls_matrix_type full
_refine_ls_number_parameters 159
_refine_ls_number_reflns 1609
_refine_ls_number_restraints 0
_refine_ls_restrained_S_all 1.093
_refine_ls_R_factor_all 0.0311
_refine_ls_R_factor_gt 0.0289
_refine_ls_shift/su_max 0.000
_refine_ls_shift/su_mean 0.000
_refine_ls_structure_factor_coef Fsqd
_refine_ls_weighting_details 'calc w=1/[\s^2^(Fo^2^)+(0.0352P)^2^+0.0000P] where P=(Fo^2^+2Fc^2^)/3'
_refine_ls_weighting_scheme calc
_refine_ls_wR_factor_gt 0.0659
_refine_ls_wR_factor_ref 0.0672
_reflns_number_gt 1504
_reflns_number_total 1609
_reflns_threshold_expression >2sigma(I)
_cod_data_source_file d1cc02494a2.cif
_cod_data_source_block Zn4(Te6O14)(SO4)2(H2O)
_cod_depositor_comments 'Adding full bibliography for 7128501--7128504.cif.'
_cod_original_sg_symbol_H-M C2/c
_cod_database_code 7128502

loop_
_symmetry_equiv_pos_as_xyz
'x, y, z'
'-x, y, -z+1/2'
'x+1/2, y+1/2, z'
'-x+1/2, y+1/2, -z+1/2'
'-x, -y, -z'
'x, -y, z-1/2'
'-x+1/2, -y+1/2, -z'
'x+1/2, -y+1/2, z-1/2'

loop_
_atom_site_label
_atom_site_type_symbol
_atom_site_fract_x
_atom_site_fract_y
_atom_site_fract_z
_atom_site_U_iso_or_equiv
_atom_site_adp_type
_atom_site_occupancy
_atom_site_symmetry_multiplicity
_atom_site_calc_flag
_atom_site_refinement_flags
_atom_site_disorder_assembly
_atom_site_disorder_group
Te1 Te 0.088803(19) 0.21445(7) 0.05618(3) 0.00748(15) Uani 1 1 d . . .
Zn1 Zn 0.07175(3) 0.64721(12) 0.20375(5) 0.0097(2) Uani 1 1 d . . .
S1 S 0.05210(7) 0.6345(3) -0.12147(11) 0.0085(4) Uani 1 1 d . . .
O9 O 0.1037(2) 0.5410(8) -0.0606(3) 0.0175(12) Uani 1 1 d . . .
Te2 Te 0.210091(19) 0.26049(7) -0.42125(3) 0.00718(15) Uani 1 1 d . . .
Zn2 Zn 0.18103(4) 0.28197(13) -0.08638(5) 0.0125(2) Uani 1 1 d . . .
O12 O 0.0017(2) 0.4685(8) -0.1147(3) 0.0166(11) Uani 1 1 d . . .
Te3 Te 0.171428(18) -0.06852(7) -0.24638(3) 0.00779(15) Uani 1 1 d . . .
O11 O 0.0377(2) 0.8831(8) -0.0988(3) 0.0198(12) Uani 1 1 d . . .
O10 O 0.0660(2) 0.6363(7) -0.2106(3) 0.0132(10) Uani 1 1 d . . .
O2 O 0.1591(2) 0.1297(7) 0.0170(3) 0.0111(10) Uani 1 1 d . . .
O1 O 0.1219(2) 0.4551(7) 0.1326(3) 0.0110(10) Uani 1 1 d . . .
O3 O 0.1045(2) -0.0248(7) 0.1493(3) 0.0095(10) Uani 1 1 d . . .
O8 O 0.1375(2) 0.2066(7) -0.2022(3) 0.0108(10) Uani 1 1 d . . .
O4 O 0.2274(2) 0.0869(8) -0.3057(3) 0.0126(10) Uani 1 1 d . . .
O5 O 0.2660(2) 0.5017(7) -0.3667(3) 0.0100(10) Uani 1 1 d . . .
O7 O 0.0000 0.8539(10) 0.2500 0.0130(15) Uani 1 2 d S . .
H7 H -0.0159 0.9464 0.2089 0.016 Uiso 1 1 d R . .
O6 O 0.2718(2) 0.0691(7) -0.4555(3) 0.0091(10) Uani 1 1 d . . .

loop_
_atom_site_aniso_label
_atom_site_aniso_U_11
_atom_site_aniso_U_22
_atom_site_aniso_U_33
_atom_site_aniso_U_23
_atom_site_aniso_U_13
_atom_site_aniso_U_12
Te1 0.0050(3) 0.0081(2) 0.0087(3) 0.00042(15) -0.0009(2) 0.00080(15)
Zn1 0.0069(4) 0.0096(4) 0.0122(5) -0.0015(3) 0.0000(4) -0.0013(3)
S1 0.0062(8) 0.0098(7) 0.0088(10) -0.0009(6) -0.0006(7) 0.0015(6)
O9 0.008(3) 0.026(3) 0.016(3) 0.006(2) -0.006(2) 0.004(2)
Te2 0.0044(3) 0.0086(2) 0.0081(3) -0.00029(15) -0.0004(2) 0.00032(15)
Zn2 0.0161(5) 0.0125(4) 0.0085(5) -0.0020(3) 0.0005(4) -0.0060(3)
O12 0.014(3) 0.019(2) 0.017(3) -0.002(2) 0.001(2) -0.004(2)
Te3 0.0079(3) 0.0066(2) 0.0088(3) 0.00001(15) 0.0010(2) 0.00049(15)
O11 0.026(3) 0.013(2) 0.021(3) -0.003(2) 0.007(3) 0.006(2)
O10 0.016(3) 0.016(2) 0.009(3) 0.0006(19) 0.006(2) -0.002(2)
O2 0.009(2) 0.016(2) 0.007(3) 0.0036(18) -0.001(2) 0.0043(19)
O1 0.010(2) 0.013(2) 0.011(3) -0.0023(18) 0.006(2) -0.0023(18)
O3 0.011(2) 0.010(2) 0.006(3) -0.0009(17) -0.002(2) -0.0037(18)
O8 0.010(2) 0.012(2) 0.008(3) 0.0008(17) -0.006(2) 0.0049(18)
O4 0.007(2) 0.020(2) 0.011(3) 0.0055(19) 0.002(2) -0.0029(19)
O5 0.012(2) 0.011(2) 0.006(3) -0.0015(17) -0.003(2) -0.0055(19)
O7 0.010(3) 0.005(3) 0.023(4) 0.000 0.000(3) 0.000
O6 0.007(2) 0.011(2) 0.009(3) 0.0043(17) 0.001(2) 0.0051(18)

loop_
_atom_type_symbol
_atom_type_description
_atom_type_scat_dispersion_real
_atom_type_scat_dispersion_imag
_atom_type_scat_source
O O 0.0106 0.0060 'International Tables Vol C Tables 4.2.6.8 and 6.1.1.4'
S S 0.1246 0.1234 'International Tables Vol C Tables 4.2.6.8 and 6.1.1.4'
Zn Zn 0.2839 1.4301 'International Tables Vol C Tables 4.2.6.8 and 6.1.1.4'
Te Te -0.5308 1.6751 'International Tables Vol C Tables 4.2.6.8 and 6.1.1.4'
H H 0.0000 0.0000 'International Tables Vol C Tables 4.2.6.8 and 6.1.1.4'

loop_
_geom_angle_atom_site_label_1
_geom_angle_atom_site_label_2
_geom_angle_atom_site_label_3
_geom_angle
_geom_angle_site_symmetry_1
_geom_angle_site_symmetry_3
_geom_angle_publ_flag
O1 Te1 O2 96.1(2) . . ?
O1 Te1 O3 89.30(19) . . ?
O2 Te1 O3 91.05(19) . . ?
O1 Zn1 O10 94.15(17) . 6_566 ?
O1 Zn1 O8 100.39(19) . 6_566 ?
O10 Zn1 O8 86.82(19) 6_566 6_566 ?
O1 Zn1 O12 86.62(19) . 5_565 ?
O10 Zn1 O12 94.36(19) 6_566 5_565 ?
O8 Zn1 O12 172.79(19) 6_566 5_565 ?
O1 Zn1 O3 86.97(17) . 1_565 ?
O10 Zn1 O3 159.48(18) 6_566 1_565 ?
O8 Zn1 O3 72.86(17) 6_566 1_565 ?
O12 Zn1 O3 106.16(18) 5_565 1_565 ?
O1 Zn1 O7 165.05(14) . . ?
O10 Zn1 O7 92.24(17) 6_566 . ?
O8 Zn1 O7 93.44(15) 6_566 . ?
O12 Zn1 O7 79.42(15) 5_565 . ?
O3 Zn1 O7 91.76(17) 1_565 . ?
O11 S1 O9 110.7(3) . . ?
O11 S1 O10 108.5(3) . . ?
O9 S1 O10 109.6(3) . . ?
O11 S1 O12 110.0(3) . . ?
O9 S1 O12 106.8(3) . . ?
O10 S1 O12 111.3(3) . . ?
S1 O9 Zn2 129.7(3) . . ?
O6 Te2 O5 91.92(19) . . ?
O6 Te2 O4 87.22(19) . . ?
O5 Te2 O4 84.70(18) . . ?
O6 Te2 O6 74.54(17) . 7_554 ?
O5 Te2 O6 83.94(18) . 7_554 ?
O4 Te2 O6 158.11(18) . 7_554 ?
O6 Zn2 O2 105.47(19) 4_554 . ?
O6 Zn2 O8 130.18(19) 4_554 . ?
O2 Zn2 O8 121.0(2) . . ?
O6 Zn2 O5 111.95(19) 4_554 4_544 ?
O2 Zn2 O5 102.49(17) . 4_544 ?
O8 Zn2 O5 76.27(17) . 4_544 ?
O6 Zn2 O9 81.27(18) 4_554 . ?
O2 Zn2 O9 79.07(18) . . ?
O8 Zn2 O9 90.31(18) . . ?
O5 Zn2 O9 165.28(17) 4_544 . ?
O6 Zn2 Te3 136.06(15) 4_554 . ?
O2 Zn2 Te3 114.11(13) . . ?
O8 Zn2 Te3 34.38(12) . . ?
O5 Zn2 Te3 42.40(12) 4_544 . ?
O9 Zn2 Te3 123.43(12) . . ?
S1 O12 Zn1 133.0(3) . 5_565 ?
O8 Te3 O4 100.1(2) . . ?
O8 Te3 O3 78.51(18) . 6 ?
O4 Te3 O3 88.48(19) . 6 ?
O8 Te3 O5 79.03(18) . 4_544 ?
O4 Te3 O5 84.93(19) . 4_544 ?
O3 Te3 O5 155.07(16) 6 4_544 ?
O8 Te3 Zn2 36.21(14) . . ?
O4 Te3 Zn2 98.90(14) . . ?
O3 Te3 Zn2 114.69(11) 6 . ?
O5 Te3 Zn2 43.36(12) 4_544 . ?
S1 O10 Zn1 130.8(3) . 6_565 ?
Te1 O2 Zn2 121.2(2) . . ?
Te1 O1 Zn1 121.1(2) . . ?
Te1 O3 Te3 116.00(19) . 6_556 ?
Te1 O3 Zn1 144.7(2) . 1_545 ?
Te3 O3 Zn1 98.55(18) 6_556 1_545 ?
Te3 O8 Zn2 109.4(2) . . ?
Te3 O8 Zn1 109.9(2) . 6_565 ?
Zn2 O8 Zn1 140.3(2) . 6_565 ?
Te3 O4 Te2 126.8(2) . . ?
Te2 O5 Te3 123.4(2) . 4_554 ?
Te2 O5 Zn2 134.5(2) . 4_554 ?
Te3 O5 Zn2 94.24(17) 4_554 4_554 ?
Zn1 O7 Zn1 118.6(2) 2 . ?
Te2 O6 Zn2 137.8(3) . 4_544 ?
Te2 O6 Te2 105.46(17) . 7_554 ?
Zn2 O6 Te2 116.8(2) 4_544 7_554 ?

loop_
_geom_bond_atom_site_label_1
_geom_bond_atom_site_label_2
_geom_bond_distance
_geom_bond_site_symmetry_2
_geom_bond_publ_flag
Te1 O1 1.851(4) . ?
Te1 O2 1.870(5) . ?
Te1 O3 1.946(4) . ?
Zn1 O1 2.020(5) . ?
Zn1 O10 2.067(4) 6_566 ?
Zn1 O8 2.079(5) 6_566 ?
Zn1 O12 2.092(5) 5_565 ?
Zn1 O3 2.169(4) 1_565 ?
Zn1 O7 2.209(3) . ?
S1 O11 1.454(5) . ?
S1 O9 1.478(5) . ?
S1 O10 1.481(5) . ?
S1 O12 1.483(5) . ?
O9 Zn2 2.350(5) . ?
Te2 O6 1.901(4) . ?
Te2 O5 1.931(4) . ?
Te2 O4 2.022(5) . ?
Te2 O6 2.242(5) 7_554 ?
Zn2 O6 1.953(4) 4_554 ?
Zn2 O2 1.957(5) . ?
Zn2 O8 1.961(5) . ?
Zn2 O5 2.155(4) 4_544 ?
Zn2 Te3 3.1305(9) . ?
O12 Zn1 2.092(5) 5_565 ?
Te3 O8 1.874(4) . ?
Te3 O4 1.900(4) . ?
Te3 O3 2.104(5) 6 ?
Te3 O5 2.117(5) 4_544 ?
O10 Zn1 2.067(4) 6_565 ?
O3 Te3 2.104(5) 6_556 ?
O3 Zn1 2.169(4) 1_545 ?
O8 Zn1 2.079(5) 6_565 ?
O5 Te3 2.117(5) 4_554 ?
O5 Zn2 2.155(4) 4_554 ?
O7 Zn1 2.209(3) 2 ?
O6 Zn2 1.953(4) 4_544 ?
O6 Te2 2.242(5) 7_554 ?
